data_7040343
loop_
_publ_author_name
'Dau, Thuy Minh'
'Asamoah, Benjamin Darko'
'Belyaev, Andrey'
'Chakkaradhari, Gomathy'
'Hirva, Pipsa'
'J\"anis, Janne'
'Grachova, Elena V.'
'Tunik, Sergey P.'
'Koshevoy, Igor O.'

_publ_section_title
;
 Adjustable coordination of a hybrid phosphine-phosphine oxide ligand in
 luminescent Cu, Ag and Au complexes.
;
_journal_issue 36
_journal_name_full 'Dalton transactions (Cambridge, England : 2003)'
_journal_page_first 14160
_journal_page_last 14173
_journal_paper_doi 10.1039/c6dt02435a
_journal_volume 45
_journal_year 2016
_chemical_formula_moiety 'C42 H33 Ag Cl O P3, C3 H6 O'
_chemical_formula_sum 'C45 H39 Ag Cl O2 P3'
_chemical_formula_weight 847.99
_space_group_crystal_system monoclinic
_space_group_IT_number 14
_space_group_name_Hall '-P 2ybc'
_space_group_name_H-M_alt 'P 1 21/c 1'
_symmetry_space_group_name_Hall '-P 2ybc'
_symmetry_space_group_name_H-M 'P 1 21/c 1'
_atom_sites_solution_hydrogens geom
_audit_creation_method SHELXL-2014/7
_audit_update_record
;
2016-06-13 deposited with the CCDC.
2016-08-05 downloaded from the CCDC.
;
_cell_angle_alpha 90
_cell_angle_beta 93.236(7)
_cell_angle_gamma 90
_cell_formula_units_Z 4
_cell_length_a 11.2147(10)
_cell_length_b 10.9485(6)
_cell_length_c 32.358(2)
_cell_measurement_reflns_used 9938
_cell_measurement_temperature 120(2)
_cell_measurement_theta_max 30.26
_cell_measurement_theta_min 2.25
_cell_volume 3966.7(5)
_computing_cell_refinement 'SAINT (Bruker AXS, 2009)'
_computing_data_collection 'APEX2 (Bruker AXS, 2010)'
_computing_data_reduction 'SAINT (Bruker AXS, 2009)'
_computing_molecular_graphics 'Diamond v.3.2g (Brandenburg, 2011)'
_computing_publication_material 'SHELXL-2014 (Sheldrick, 2014)'
_computing_structure_refinement 'SHELXL-2014/7 (Sheldrick, 2014)'
_computing_structure_solution 'SHELXS-2014 (Sheldrick, 2014)'
_diffrn_ambient_temperature 120(2)
_diffrn_detector_area_resol_mean 16
_diffrn_measured_fraction_theta_full 1.000
_diffrn_measured_fraction_theta_max 1.000
_diffrn_measurement_device '62mm x 62mm CCD camera on three-circle goniostat'
_diffrn_measurement_device_type 'Bruker SMART APEX II CCD'
_diffrn_measurement_method '\f scans and \w scans'
_diffrn_radiation_monochromator 'flat graphite crystal'
_diffrn_radiation_type MoK\a
_diffrn_radiation_wavelength 0.71073
_diffrn_reflns_av_R_equivalents 0.0342
_diffrn_reflns_av_unetI/netI 0.0196
_diffrn_reflns_Laue_measured_fraction_full 1.000
_diffrn_reflns_Laue_measured_fraction_max 1.000
_diffrn_reflns_limit_h_max 13
_diffrn_reflns_limit_h_min -13
_diffrn_reflns_limit_k_max 13
_diffrn_reflns_limit_k_min -13
_diffrn_reflns_limit_l_max 37
_diffrn_reflns_limit_l_min -38
_diffrn_reflns_number 47125
_diffrn_reflns_point_group_measured_fraction_full 1.000
_diffrn_reflns_point_group_measured_fraction_max 1.000
_diffrn_reflns_theta_full 25.049
_diffrn_reflns_theta_max 25.049
_diffrn_reflns_theta_min 1.261
_exptl_absorpt_coefficient_mu 0.734
_exptl_absorpt_correction_T_max 0.897
_exptl_absorpt_correction_T_min 0.811
_exptl_absorpt_correction_type multi-scan
_exptl_absorpt_process_details 'SADABS (Sheldrick, 2008)'
_exptl_crystal_colour colorless
_exptl_crystal_density_diffrn 1.420
_exptl_crystal_description block
_exptl_crystal_F_000 1736
_exptl_crystal_size_max 0.285
_exptl_crystal_size_mid 0.264
_exptl_crystal_size_min 0.148
_refine_diff_density_max 7.526
_refine_diff_density_min -2.490
_refine_diff_density_rms 0.126
_refine_ls_extinction_method none
_refine_ls_goodness_of_fit_ref 1.021
_refine_ls_hydrogen_treatment constr
_refine_ls_matrix_type full
_refine_ls_number_parameters 471
_refine_ls_number_reflns 7023
_refine_ls_number_restraints 0
_refine_ls_restrained_S_all 1.021
_refine_ls_R_factor_all 0.0681
_refine_ls_R_factor_gt 0.0618
_refine_ls_shift/su_max 0.001
_refine_ls_shift/su_mean 0.000
_refine_ls_structure_factor_coef Fsqd
_refine_ls_weighting_details 'w=1/[\s^2^(Fo^2^)+(0.0554P)^2^+35.8045P] where P=(Fo^2^+2Fc^2^)/3'
_refine_ls_weighting_scheme calc
_refine_ls_wR_factor_gt 0.1434
_refine_ls_wR_factor_ref 0.1482
_reflns_Friedel_coverage 0.000
_reflns_number_gt 6259
_reflns_number_total 7023
_reflns_threshold_expression 'I > 2\s(I)'
_cod_data_source_file c6dt02435a2.cif
_cod_data_source_block 8
_cod_depositor_comments 'Adding full bibliography for 7040337--7040350.cif.'
_cod_original_cell_volume 3966.8(5)
_cod_database_code 7040343
_shelx_shelxl_version_number 2014/7
_shelx_space_group_comment
;
The symmetry employed for this shelxl refinement is uniquely defined
by the following loop, which should always be used as a source of
symmetry information in preference to the above space-group names.
They are only intended as comments.
;
_shelx_estimated_absorpt_t_min 0.818
_shelx_estimated_absorpt_t_max 0.899

loop_
_space_group_symop_operation_xyz
'x, y, z'
'-x, y+1/2, -z+1/2'
'-x, -y, -z'
'x, -y-1/2, z-1/2'

loop_
_atom_site_label
_atom_site_type_symbol
_atom_site_fract_x
_atom_site_fract_y
_atom_site_fract_z
_atom_site_U_iso_or_equiv
_atom_site_adp_type
_atom_site_occupancy
_atom_site_site_symmetry_order
_atom_site_calc_flag
_atom_site_refinement_flags_posn
_atom_site_refinement_flags_adp
C1 C 0.4692(4) 0.1275(4) 0.85899(13) 0.0134(9) Uani 1 1 d . .
C2 C 0.3470(4) 0.0966(4) 0.85392(13) 0.0135(9) Uani 1 1 d . .
C3 C 0.1624(4) -0.0893(4) 0.85340(14) 0.0140(9) Uani 1 1 d . .
C4 C 0.0501(4) -0.0881(4) 0.83302(14) 0.0169(10) Uani 1 1 d . .
H1 H 0.0402 -0.0543 0.8060 0.020 Uiso 1 1 calc R U
C5 C -0.0484(4) -0.1362(4) 0.85187(15) 0.0197(10) Uani 1 1 d . .
H2 H -0.1256 -0.1321 0.8382 0.024 Uiso 1 1 calc R U
C6 C -0.0336(4) -0.1895(5) 0.89037(15) 0.0200(10) Uani 1 1 d . .
H3 H -0.1000 -0.2244 0.9030 0.024 Uiso 1 1 calc R U
C7 C 0.0793(4) -0.1923(4) 0.91077(14) 0.0180(10) Uani 1 1 d . .
H4 H 0.0891 -0.2306 0.9371 0.022 Uiso 1 1 calc R U
C8 C 0.1777(4) -0.1403(4) 0.89334(14) 0.0146(9) Uani 1 1 d . .
C9 C 0.3124(4) -0.2555(4) 0.96115(14) 0.0172(10) Uani 1 1 d . .
C10 C 0.2898(5) -0.2380(5) 1.00246(15) 0.0230(11) Uani 1 1 d . .
H9 H 0.2706 -0.1587 1.0119 0.028 Uiso 1 1 calc R U
C11 C 0.2950(5) -0.3345(5) 1.03000(15) 0.0254(11) Uani 1 1 d . .
H8 H 0.2787 -0.3213 1.0581 0.031 Uiso 1 1 calc R U
C12 C 0.3237(5) -0.4502(5) 1.01678(17) 0.0298(12) Uani 1 1 d . .
H7 H 0.3287 -0.5162 1.0358 0.036 Uiso 1 1 calc R U
C13 C 0.3451(6) -0.4689(5) 0.97593(18) 0.0348(14) Uani 1 1 d . .
H6 H 0.3632 -0.5488 0.9667 0.042 Uiso 1 1 calc R U
C14 C 0.3406(5) -0.3727(5) 0.94799(16) 0.0266(12) Uani 1 1 d . .
H5 H 0.3568 -0.3867 0.9199 0.032 Uiso 1 1 calc R U
C15 C 0.3000(4) 0.0048(4) 0.95503(14) 0.0169(10) Uani 1 1 d . .
C16 C 0.1888(5) 0.0376(5) 0.96865(16) 0.0251(11) Uani 1 1 d . .
H10 H 0.1201 -0.0083 0.9598 0.030 Uiso 1 1 calc R U
C17 C 0.1773(5) 0.1366(5) 0.99493(17) 0.0291(12) Uani 1 1 d . .
H11 H 0.1010 0.1586 1.0039 0.035 Uiso 1 1 calc R U
C18 C 0.2780(5) 0.2036(5) 1.00803(17) 0.0296(12) Uani 1 1 d . .
H12 H 0.2708 0.2700 1.0266 0.035 Uiso 1 1 calc R U
C19 C 0.3874(5) 0.1738(5) 0.99409(17) 0.0275(12) Uani 1 1 d . .
H13 H 0.4556 0.2210 1.0026 0.033 Uiso 1 1 calc R U
C20 C 0.3993(5) 0.0748(5) 0.96755(15) 0.0225(11) Uani 1 1 d . .
H14 H 0.4755 0.0549 0.9580 0.027 Uiso 1 1 calc R U
C21 C 0.2435(4) 0.0163(4) 0.77538(14) 0.0141(9) Uani 1 1 d . .
C22 C 0.1856(4) 0.1274(4) 0.76814(15) 0.0179(10) Uani 1 1 d . .
H19 H 0.1609 0.1746 0.7907 0.021 Uiso 1 1 calc R U
C23 C 0.1638(4) 0.1691(5) 0.72791(15) 0.0192(10) Uani 1 1 d . .
H18 H 0.1233 0.2444 0.7230 0.023 Uiso 1 1 calc R U
C24 C 0.2013(4) 0.1011(5) 0.69494(15) 0.0214(10) Uani 1 1 d . .
H17 H 0.1879 0.1306 0.6675 0.026 Uiso 1 1 calc R U
C25 C 0.2581(4) -0.0098(5) 0.70192(15) 0.0218(11) Uani 1 1 d . .
H16 H 0.2831 -0.0566 0.6792 0.026 Uiso 1 1 calc R U
C26 C 0.2786(4) -0.0528(5) 0.74207(15) 0.0191(10) Uani 1 1 d . .
H15 H 0.3167 -0.1294 0.7468 0.023 Uiso 1 1 calc R U
C27 C 0.2618(4) 0.1775(4) 0.86787(14) 0.0168(10) Uani 1 1 d . .
H20 H 0.1797 0.1562 0.8651 0.020 Uiso 1 1 calc R U
C28 C 0.2950(4) 0.2886(4) 0.88573(14) 0.0192(10) Uani 1 1 d . .
H21 H 0.2361 0.3419 0.8955 0.023 Uiso 1 1 calc R U
C29 C 0.4142(5) 0.3212(4) 0.88919(15) 0.0197(10) Uani 1 1 d . .
H23 H 0.4372 0.3985 0.9004 0.024 Uiso 1 1 calc R U
C30 C 0.5001(4) 0.2408(4) 0.87623(14) 0.0173(10) Uani 1 1 d . .
H22 H 0.5820 0.2633 0.8792 0.021 Uiso 1 1 calc R U
C31 C 0.7246(4) 0.0911(4) 0.86595(15) 0.0181(10) Uani 1 1 d . .
C32 C 0.7734(4) 0.0589(5) 0.90482(16) 0.0225(11) Uani 1 1 d . .
H28 H 0.7337 0.0010 0.9211 0.027 Uiso 1 1 calc R U
C33 C 0.8804(5) 0.1109(6) 0.92009(17) 0.0296(13) Uani 1 1 d . .
H27 H 0.9128 0.0895 0.9469 0.035 Uiso 1 1 calc R U
C34 C 0.9395(5) 0.1936(6) 0.89626(18) 0.0318(13) Uani 1 1 d . .
H24 H 1.0125 0.2290 0.9067 0.038 Uiso 1 1 calc R U
C35 C 0.8921(5) 0.2248(5) 0.85711(18) 0.0303(12) Uani 1 1 d . .
H25 H 0.9334 0.2807 0.8406 0.036 Uiso 1 1 calc R U
C36 C 0.7850(5) 0.1748(5) 0.84219(17) 0.0246(11) Uani 1 1 d . .
H26 H 0.7523 0.1975 0.8156 0.029 Uiso 1 1 calc R U
C37 C 0.5855(4) 0.0160(4) 0.79186(14) 0.0146(9) Uani 1 1 d . .
C38 C 0.6223(4) -0.0882(4) 0.77182(15) 0.0176(10) Uani 1 1 d . .
H33 H 0.6497 -0.1570 0.7875 0.021 Uiso 1 1 calc R U
C39 C 0.6194(4) -0.0921(5) 0.72878(15) 0.0211(10) Uani 1 1 d . .
H32 H 0.6462 -0.1630 0.7152 0.025 Uiso 1 1 calc R U
C40 C 0.5774(4) 0.0072(5) 0.70581(15) 0.0215(11) Uani 1 1 d . .
H31 H 0.5735 0.0035 0.6764 0.026 Uiso 1 1 calc R U
C41 C 0.5410(4) 0.1121(5) 0.72565(15) 0.0204(10) Uani 1 1 d . .
H30 H 0.5130 0.1805 0.7099 0.024 Uiso 1 1 calc R U
C42 C 0.5455(4) 0.1166(4) 0.76858(15) 0.0176(10) Uani 1 1 d . .
H29 H 0.5213 0.1886 0.7822 0.021 Uiso 1 1 calc R U
C43 C 0.8863(6) 0.0481(7) 0.6655(2) 0.0472(17) Uani 1 1 d . .
H34 H 0.9097 -0.0204 0.6482 0.071 Uiso 1 1 calc R U
H36 H 0.9359 0.1194 0.6601 0.071 Uiso 1 1 calc R U
H39 H 0.8021 0.0680 0.6589 0.071 Uiso 1 1 calc R U
C44 C 0.9031(5) 0.0135(6) 0.7098(2) 0.0337(13) Uani 1 1 d . .
C45 C 0.8704(5) 0.1073(7) 0.7407(2) 0.0416(15) Uani 1 1 d . .
H35 H 0.9098 0.1847 0.7348 0.062 Uiso 1 1 calc R U
H37 H 0.8963 0.0797 0.7686 0.062 Uiso 1 1 calc R U
H38 H 0.7836 0.1189 0.7391 0.062 Uiso 1 1 calc R U
O2 O 0.3778(3) -0.1405(3) 0.82238(10) 0.0159(7) Uani 1 1 d . .
O3 O 0.9409(4) -0.0858(4) 0.72067(17) 0.0530(13) Uani 1 1 d . .
P1 P 0.58532(10) 0.01524(11) 0.84843(4) 0.0139(3) Uani 1 1 d . .
P2 P 0.29130(10) -0.03909(11) 0.82619(3) 0.0126(2) Uani 1 1 d . .
P3 P 0.32259(11) -0.13152(11) 0.92366(4) 0.0161(3) Uani 1 1 d . .
Cl1 Cl 0.61522(13) -0.36897(13) 0.89224(4) 0.0323(3) Uani 1 1 d . .
Ag1 Ag 0.51906(4) -0.16873(4) 0.88567(2) 0.02508(14) Uani 1 1 d . .

loop_
_atom_site_aniso_label
_atom_site_aniso_U_11
_atom_site_aniso_U_22
_atom_site_aniso_U_33
_atom_site_aniso_U_23
_atom_site_aniso_U_13
_atom_site_aniso_U_12
C1 0.015(2) 0.015(2) 0.010(2) 0.0020(17) 0.0018(17) 0.0037(18)
C2 0.020(2) 0.013(2) 0.008(2) 0.0013(17) 0.0023(17) -0.0004(18)
C3 0.016(2) 0.009(2) 0.016(2) -0.0032(17) 0.0016(18) -0.0008(17)
C4 0.020(2) 0.016(2) 0.015(2) -0.0026(18) 0.0000(18) -0.0005(19)
C5 0.018(2) 0.018(2) 0.023(3) -0.008(2) -0.0023(19) -0.0008(19)
C6 0.019(2) 0.021(3) 0.021(2) -0.007(2) 0.0076(19) -0.007(2)
C7 0.025(2) 0.016(2) 0.013(2) -0.0023(18) 0.0035(19) -0.0046(19)
C8 0.015(2) 0.013(2) 0.015(2) -0.0020(18) 0.0018(18) -0.0014(18)
C9 0.020(2) 0.017(2) 0.014(2) 0.0039(19) 0.0001(18) -0.0016(19)
C10 0.032(3) 0.020(3) 0.018(2) -0.002(2) 0.003(2) 0.002(2)
C11 0.038(3) 0.027(3) 0.012(2) 0.001(2) 0.004(2) -0.003(2)
C12 0.045(3) 0.023(3) 0.022(3) 0.010(2) 0.002(2) 0.000(2)
C13 0.061(4) 0.018(3) 0.026(3) 0.003(2) 0.008(3) 0.008(3)
C14 0.043(3) 0.021(3) 0.017(2) 0.001(2) 0.009(2) 0.001(2)
C15 0.022(2) 0.014(2) 0.014(2) 0.0031(18) -0.0038(19) 0.0017(19)
C16 0.026(3) 0.021(3) 0.028(3) -0.004(2) -0.003(2) -0.002(2)
C17 0.034(3) 0.023(3) 0.031(3) -0.003(2) 0.002(2) 0.003(2)
C18 0.046(3) 0.016(3) 0.025(3) -0.004(2) -0.007(2) -0.001(2)
C19 0.032(3) 0.021(3) 0.028(3) 0.002(2) -0.013(2) -0.006(2)
C20 0.026(3) 0.020(3) 0.021(2) 0.004(2) -0.005(2) -0.002(2)
C21 0.013(2) 0.017(2) 0.012(2) 0.0011(18) 0.0001(17) -0.0036(18)
C22 0.018(2) 0.018(2) 0.017(2) -0.0015(19) 0.0022(19) -0.0019(19)
C23 0.019(2) 0.019(2) 0.020(2) 0.005(2) -0.0007(19) -0.0021(19)
C24 0.020(2) 0.028(3) 0.015(2) 0.004(2) -0.0009(19) -0.004(2)
C25 0.025(3) 0.027(3) 0.013(2) -0.003(2) 0.0028(19) -0.003(2)
C26 0.022(2) 0.017(2) 0.018(2) -0.0007(19) -0.0002(19) 0.0008(19)
C27 0.016(2) 0.020(2) 0.014(2) 0.0010(19) 0.0031(18) 0.0023(19)
C28 0.026(3) 0.017(2) 0.015(2) -0.0017(19) 0.0050(19) 0.006(2)
C29 0.029(3) 0.013(2) 0.017(2) -0.0034(19) 0.001(2) 0.000(2)
C30 0.019(2) 0.017(2) 0.016(2) 0.0000(19) 0.0001(18) -0.0031(19)
C31 0.016(2) 0.017(2) 0.021(2) -0.0045(19) -0.0012(19) 0.0026(19)
C32 0.018(2) 0.027(3) 0.022(3) -0.003(2) 0.001(2) 0.004(2)
C33 0.018(2) 0.050(4) 0.021(3) -0.012(2) -0.001(2) 0.007(2)
C34 0.014(2) 0.045(3) 0.036(3) -0.018(3) 0.003(2) -0.002(2)
C35 0.022(3) 0.032(3) 0.037(3) -0.005(2) 0.009(2) -0.006(2)
C36 0.024(3) 0.024(3) 0.025(3) 0.000(2) -0.003(2) -0.001(2)
C37 0.012(2) 0.016(2) 0.016(2) -0.0001(18) 0.0025(17) -0.0028(18)
C38 0.015(2) 0.014(2) 0.024(3) 0.0005(19) 0.0032(19) 0.0002(18)
C39 0.019(2) 0.020(3) 0.025(3) -0.008(2) 0.009(2) -0.004(2)
C40 0.020(2) 0.026(3) 0.018(2) -0.003(2) 0.0038(19) -0.008(2)
C41 0.019(2) 0.023(3) 0.020(2) 0.005(2) 0.0037(19) -0.001(2)
C42 0.017(2) 0.015(2) 0.021(2) -0.0003(19) 0.0050(19) 0.0004(18)
C43 0.051(4) 0.052(4) 0.039(4) 0.000(3) 0.002(3) -0.018(3)
C44 0.021(3) 0.033(3) 0.048(4) 0.007(3) 0.010(2) -0.007(2)
C45 0.022(3) 0.058(4) 0.045(4) -0.003(3) 0.005(3) 0.001(3)
O2 0.0181(16) 0.0147(16) 0.0147(16) -0.0013(13) 0.0004(13) 0.0031(13)
O3 0.041(3) 0.037(3) 0.082(4) 0.022(3) 0.017(2) 0.002(2)
P1 0.0130(5) 0.0130(6) 0.0156(6) 0.0009(4) -0.0001(4) 0.0012(4)
P2 0.0137(5) 0.0129(6) 0.0113(5) -0.0004(4) 0.0009(4) 0.0003(4)
P3 0.0186(6) 0.0153(6) 0.0140(6) 0.0027(5) -0.0021(5) -0.0018(5)
Cl1 0.0479(8) 0.0296(7) 0.0198(6) 0.0060(5) 0.0061(6) 0.0188(6)
Ag1 0.0326(2) 0.0186(2) 0.0232(2) 0.00560(15) -0.00634(16) 0.00021(16)

loop_
_atom_type_symbol
_atom_type_description
_atom_type_scat_dispersion_real
_atom_type_scat_dispersion_imag
_atom_type_scat_source
C C 0.0033 0.0016 'International Tables Vol C Tables 4.2.6.8 and 6.1.1.4'
H H 0.0000 0.0000 'International Tables Vol C Tables 4.2.6.8 and 6.1.1.4'
O O 0.0106 0.0060 'International Tables Vol C Tables 4.2.6.8 and 6.1.1.4'
P P 0.1023 0.0942 'International Tables Vol C Tables 4.2.6.8 and 6.1.1.4'
Cl Cl 0.1484 0.1585 'International Tables Vol C Tables 4.2.6.8 and 6.1.1.4'
Ag Ag -0.8971 1.1015 'International Tables Vol C Tables 4.2.6.8 and 6.1.1.4'

loop_
_geom_angle_atom_site_label_1
_geom_angle_atom_site_label_2
_geom_angle_atom_site_label_3
_geom_angle
C30 C1 C2 118.5(4)
C30 C1 P1 120.4(3)
C2 C1 P1 120.7(3)
C27 C2 C1 119.2(4)
C27 C2 P2 116.9(3)
C1 C2 P2 123.7(3)
C4 C3 C8 120.0(4)
C4 C3 P2 119.4(4)
C8 C3 P2 120.3(3)
C3 C4 C5 120.6(4)
C3 C4 H1 119.7
C5 C4 H1 119.7
C6 C5 C4 119.8(4)
C6 C5 H2 120.1
C4 C5 H2 120.1
C5 C6 C7 119.9(4)
C5 C6 H3 120.1
C7 C6 H3 120.1
C8 C7 C6 121.3(4)
C8 C7 H4 119.4
C6 C7 H4 119.4
C7 C8 C3 118.4(4)
C7 C8 P3 120.0(4)
C3 C8 P3 121.5(3)
C10 C9 C14 118.6(4)
C10 C9 P3 123.9(4)
C14 C9 P3 117.2(4)
C11 C10 C9 120.8(5)
C11 C10 H9 119.6
C9 C10 H9 119.6
C12 C11 C10 120.3(5)
C12 C11 H8 119.9
C10 C11 H8 119.9
C13 C12 C11 119.5(5)
C13 C12 H7 120.2
C11 C12 H7 120.2
C12 C13 C14 120.8(5)
C12 C13 H6 119.6
C14 C13 H6 119.6
C13 C14 C9 120.0(5)
C13 C14 H5 120.0
C9 C14 H5 120.0
C20 C15 C16 118.7(5)
C20 C15 P3 118.5(4)
C16 C15 P3 122.7(4)
C17 C16 C15 120.8(5)
C17 C16 H10 119.6
C15 C16 H10 119.6
C16 C17 C18 119.7(5)
C16 C17 H11 120.2
C18 C17 H11 120.2
C19 C18 C17 120.1(5)
C19 C18 H12 120.0
C17 C18 H12 120.0
C18 C19 C20 120.4(5)
C18 C19 H13 119.8
C20 C19 H13 119.8
C15 C20 C19 120.3(5)
C15 C20 H14 119.8
C19 C20 H14 119.8
C26 C21 C22 119.6(4)
C26 C21 P2 116.1(4)
C22 C21 P2 124.0(4)
C23 C22 C21 120.1(4)
C23 C22 H19 120.0
C21 C22 H19 120.0
C24 C23 C22 120.0(5)
C24 C23 H18 120.0
C22 C23 H18 120.0
C25 C24 C23 120.2(5)
C25 C24 H17 119.9
C23 C24 H17 119.9
C24 C25 C26 120.0(5)
C24 C25 H16 120.0
C26 C25 H16 120.0
C25 C26 C21 120.1(5)
C25 C26 H15 119.9
C21 C26 H15 119.9
C28 C27 C2 121.2(4)
C28 C27 H20 119.4
C2 C27 H20 119.4
C29 C28 C27 119.7(4)
C29 C28 H21 120.1
C27 C28 H21 120.1
C28 C29 C30 119.8(4)
C28 C29 H23 120.1
C30 C29 H23 120.1
C29 C30 C1 121.6(4)
C29 C30 H22 119.2
C1 C30 H22 119.2
C32 C31 C36 119.1(5)
C32 C31 P1 116.8(4)
C36 C31 P1 124.0(4)
C31 C32 C33 120.3(5)
C31 C32 H28 119.8
C33 C32 H28 119.8
C34 C33 C32 120.0(5)
C34 C33 H27 120.0
C32 C33 H27 120.0
C33 C34 C35 120.0(5)
C33 C34 H24 120.0
C35 C34 H24 120.0
C36 C35 C34 120.1(5)
C36 C35 H25 120.0
C34 C35 H25 120.0
C35 C36 C31 120.5(5)
C35 C36 H26 119.8
C31 C36 H26 119.8
C38 C37 C42 119.5(4)
C38 C37 P1 118.8(4)
C42 C37 P1 121.7(4)
C37 C38 C39 120.2(5)
C37 C38 H33 119.9
C39 C38 H33 119.9
C40 C39 C38 120.1(5)
C40 C39 H32 119.9
C38 C39 H32 119.9
C39 C40 C41 120.1(5)
C39 C40 H31 120.0
C41 C40 H31 120.0
C42 C41 C40 119.8(5)
C42 C41 H30 120.1
C40 C41 H30 120.1
C41 C42 C37 120.3(5)
C41 C42 H29 119.8
C37 C42 H29 119.8
C44 C43 H34 109.5
C44 C43 H36 109.5
H34 C43 H36 109.5
C44 C43 H39 109.5
H34 C43 H39 109.5
H36 C43 H39 109.5
O3 C44 C43 122.1(6)
O3 C44 C45 121.2(6)
C43 C44 C45 116.7(6)
C44 C45 H35 109.5
C44 C45 H37 109.5
H35 C45 H37 109.5
C44 C45 H38 109.5
H35 C45 H38 109.5
H37 C45 H38 109.5
P2 O2 Ag1 113.93(17)
C31 P1 C37 105.0(2)
C31 P1 C1 103.9(2)
C37 P1 C1 102.9(2)
C31 P1 Ag1 119.42(16)
C37 P1 Ag1 120.43(16)
C1 P1 Ag1 102.59(15)
O2 P2 C21 109.8(2)
O2 P2 C3 110.8(2)
C21 P2 C3 109.8(2)
O2 P2 C2 116.2(2)
C21 P2 C2 104.5(2)
C3 P2 C2 105.5(2)
C9 P3 C15 102.8(2)
C9 P3 C8 103.1(2)
C15 P3 C8 101.0(2)
C9 P3 Ag1 106.40(16)
C15 P3 Ag1 122.29(16)
C8 P3 Ag1 118.70(15)
Cl1 Ag1 P1 128.79(5)
Cl1 Ag1 O2 115.55(8)
P1 Ag1 O2 72.51(8)
Cl1 Ag1 P3 118.53(5)
P1 Ag1 P3 112.65(4)
O2 Ag1 P3 81.74(8)

loop_
_geom_bond_atom_site_label_1
_geom_bond_atom_site_label_2
_geom_bond_distance
C1 C30 1.395(7)
C1 C2 1.412(6)
C1 P1 1.837(5)
C2 C27 1.397(6)
C2 P2 1.827(5)
C3 C4 1.389(6)
C3 C8 1.409(6)
C3 P2 1.820(5)
C4 C5 1.395(7)
C4 H1 0.9500
C5 C6 1.378(7)
C5 H2 0.9500
C6 C7 1.394(7)
C6 H3 0.9500
C7 C8 1.390(7)
C7 H4 0.9500
C8 P3 1.853(5)
C9 C10 1.388(7)
C9 C14 1.394(7)
C9 P3 1.828(5)
C10 C11 1.381(7)
C10 H9 0.9500
C11 C12 1.380(8)
C11 H8 0.9500
C12 C13 1.372(8)
C12 H7 0.9500
C13 C14 1.387(8)
C13 H6 0.9500
C14 H5 0.9500
C15 C20 1.393(7)
C15 C16 1.393(7)
C15 P3 1.830(5)
C16 C17 1.388(8)
C16 H10 0.9500
C17 C18 1.392(8)
C17 H11 0.9500
C18 C19 1.371(8)
C18 H12 0.9500
C19 C20 1.395(8)
C19 H13 0.9500
C20 H14 0.9500
C21 C26 1.392(7)
C21 C22 1.392(7)
C21 P2 1.805(5)
C22 C23 1.388(7)
C22 H19 0.9500
C23 C24 1.386(7)
C23 H18 0.9500
C24 C25 1.384(7)
C24 H17 0.9500
C25 C26 1.389(7)
C25 H16 0.9500
C26 H15 0.9500
C27 C28 1.388(7)
C27 H20 0.9500
C28 C29 1.381(7)
C28 H21 0.9500
C29 C30 1.388(7)
C29 H23 0.9500
C30 H22 0.9500
C31 C32 1.389(7)
C31 C36 1.396(7)
C31 P1 1.831(5)
C32 C33 1.393(7)
C32 H28 0.9500
C33 C34 1.383(9)
C33 H27 0.9500
C34 C35 1.389(8)
C34 H24 0.9500
C35 C36 1.382(8)
C35 H25 0.9500
C36 H26 0.9500
C37 C38 1.387(7)
C37 C42 1.394(7)
C37 P1 1.831(5)
C38 C39 1.392(7)
C38 H33 0.9500
C39 C40 1.384(7)
C39 H32 0.9500
C40 C41 1.388(7)
C40 H31 0.9500
C41 C42 1.388(7)
C41 H30 0.9500
C42 H29 0.9500
C43 C44 1.486(9)
C43 H34 0.9800
C43 H36 0.9800
C43 H39 0.9800
C44 O3 1.211(8)
C44 C45 1.493(9)
C45 H35 0.9800
C45 H37 0.9800
C45 H38 0.9800
O2 P2 1.485(3)
O2 Ag1 2.536(3)
P1 Ag1 2.4825(12)
P3 Ag1 2.6149(13)
Cl1 Ag1 2.4471(13)

loop_
_geom_torsion_atom_site_label_1
_geom_torsion_atom_site_label_2
_geom_torsion_atom_site_label_3
_geom_torsion_atom_site_label_4
_geom_torsion
C30 C1 C2 C27 -2.7(6)
P1 C1 C2 C27 170.8(3)
C30 C1 C2 P2 172.2(3)
P1 C1 C2 P2 -14.4(5)
C8 C3 C4 C5 0.5(7)
P2 C3 C4 C5 174.3(4)
C3 C4 C5 C6 -2.5(7)
C4 C5 C6 C7 1.7(7)
C5 C6 C7 C8 1.1(7)
C6 C7 C8 C3 -3.1(7)
C6 C7 C8 P3 173.6(4)
C4 C3 C8 C7 2.3(7)
P2 C3 C8 C7 -171.5(3)
C4 C3 C8 P3 -174.4(3)
P2 C3 C8 P3 11.8(5)
C14 C9 C10 C11 -0.1(8)
P3 C9 C10 C11 -173.5(4)
C9 C10 C11 C12 0.5(8)
C10 C11 C12 C13 -1.1(9)
C11 C12 C13 C14 1.4(10)
C12 C13 C14 C9 -1.0(10)
C10 C9 C14 C13 0.4(8)
P3 C9 C14 C13 174.2(5)
C20 C15 C16 C17 -1.4(8)
P3 C15 C16 C17 175.2(4)
C15 C16 C17 C18 -0.3(8)
C16 C17 C18 C19 1.8(8)
C17 C18 C19 C20 -1.5(8)
C16 C15 C20 C19 1.6(7)
P3 C15 C20 C19 -175.1(4)
C18 C19 C20 C15 -0.2(8)
C26 C21 C22 C23 -0.4(7)
P2 C21 C22 C23 172.8(4)
C21 C22 C23 C24 -0.9(7)
C22 C23 C24 C25 1.4(7)
C23 C24 C25 C26 -0.5(7)
C24 C25 C26 C21 -0.8(7)
C22 C21 C26 C25 1.3(7)
P2 C21 C26 C25 -172.4(4)
C1 C2 C27 C28 1.4(7)
P2 C2 C27 C28 -173.8(4)
C2 C27 C28 C29 1.2(7)
C27 C28 C29 C30 -2.5(7)
C28 C29 C30 C1 1.1(7)
C2 C1 C30 C29 1.5(7)
P1 C1 C30 C29 -172.0(4)
C36 C31 C32 C33 1.0(7)
P1 C31 C32 C33 178.9(4)
C31 C32 C33 C34 -1.0(8)
C32 C33 C34 C35 0.0(8)
C33 C34 C35 C36 1.0(8)
C34 C35 C36 C31 -1.1(8)
C32 C31 C36 C35 0.1(8)
P1 C31 C36 C35 -177.7(4)
C42 C37 C38 C39 0.0(7)
P1 C37 C38 C39 177.6(4)
C37 C38 C39 C40 -1.3(7)
C38 C39 C40 C41 1.6(7)
C39 C40 C41 C42 -0.7(7)
C40 C41 C42 C37 -0.6(7)
C38 C37 C42 C41 0.9(7)
P1 C37 C42 C41 -176.7(4)
C32 C31 P1 C37 -152.9(4)
C36 C31 P1 C37 24.9(5)
C32 C31 P1 C1 99.3(4)
C36 C31 P1 C1 -82.9(5)
C32 C31 P1 Ag1 -14.1(4)
C36 C31 P1 Ag1 163.7(4)
C38 C37 P1 C31 98.3(4)
C42 C37 P1 C31 -84.1(4)
C38 C37 P1 C1 -153.3(4)
C42 C37 P1 C1 24.3(4)
C38 C37 P1 Ag1 -40.1(4)
C42 C37 P1 Ag1 137.6(3)
C30 C1 P1 C31 0.7(4)
C2 C1 P1 C31 -172.7(4)
C30 C1 P1 C37 -108.6(4)
C2 C1 P1 C37 78.0(4)
C30 C1 P1 Ag1 125.7(3)
C2 C1 P1 Ag1 -47.7(4)
Ag1 O2 P2 C21 154.93(18)
Ag1 O2 P2 C3 -83.6(2)
Ag1 O2 P2 C2 36.7(3)
C26 C21 P2 O2 9.1(4)
C22 C21 P2 O2 -164.3(4)
C26 C21 P2 C3 -112.9(4)
C22 C21 P2 C3 73.7(4)
C26 C21 P2 C2 134.4(4)
C22 C21 P2 C2 -39.1(4)
C4 C3 P2 O2 -117.3(4)
C8 C3 P2 O2 56.5(4)
C4 C3 P2 C21 4.1(4)
C8 C3 P2 C21 177.9(4)
C4 C3 P2 C2 116.2(4)
C8 C3 P2 C2 -70.0(4)
C27 C2 P2 O2 -162.7(3)
C1 C2 P2 O2 22.3(4)
C27 C2 P2 C21 76.2(4)
C1 C2 P2 C21 -98.8(4)
C27 C2 P2 C3 -39.6(4)
C1 C2 P2 C3 145.5(4)
C10 C9 P3 C15 1.2(5)
C14 C9 P3 C15 -172.2(4)
C10 C9 P3 C8 -103.5(4)
C14 C9 P3 C8 83.0(4)
C10 C9 P3 Ag1 130.9(4)
C14 C9 P3 Ag1 -42.6(4)
C20 C15 P3 C9 102.7(4)
C16 C15 P3 C9 -73.8(4)
C20 C15 P3 C8 -150.9(4)
C16 C15 P3 C8 32.5(5)
C20 C15 P3 Ag1 -16.3(4)
C16 C15 P3 Ag1 167.1(3)
C7 C8 P3 C9 24.5(4)
C3 C8 P3 C9 -158.9(4)
C7 C8 P3 C15 -81.6(4)
C3 C8 P3 C15 95.0(4)
C7 C8 P3 Ag1 141.7(3)
C3 C8 P3 Ag1 -41.7(4)
